data_7712005
loop_
_publ_author_name
'Tubau, &#xc0;nnia'
'Zinna, Francesco'
'Di Bari, Lorenzo'
'Font-Bard&#xed;a, Merc&#xe8;'
'Vicente, Ramon'

_publ_section_title
;
 Luminescence, CPL and magnetic properties of 1D enantiopure
 Ln<sup>3+</sup> complexes with (<i>S</i>-) and (<i>R</i>-)
 &#x3b1;-methoxyphenylacetate ligand.
;
_journal_issue 4
_journal_name_full 'Dalton transactions (Cambridge, England : 2003)'
_journal_page_first 1122
_journal_page_last 1132
_journal_paper_doi 10.1039/d2dt03356a
_journal_volume 52
_journal_year 2023
_chemical_absolute_configuration rmad
_chemical_formula_moiety 'C39 H35 Eu N2 O9'
_chemical_formula_sum 'C39 H35 Eu N2 O9'
_chemical_formula_weight 827.65
_space_group_crystal_system monoclinic
_space_group_IT_number 4
_space_group_name_Hall 'P 2yb'
_space_group_name_H-M_alt 'P 1 21 1'
_atom_sites_solution_hydrogens geom
_audit_block_doi 10.5517/ccdc.csd.cc2ck6pv
_audit_creation_method SHELXL-2018/3
_audit_update_record
;
2022-07-19 deposited with the CCDC.	2022-12-23 downloaded from the CCDC.
;
_cell_angle_alpha 90
_cell_angle_beta 100.971(2)
_cell_angle_gamma 90
_cell_formula_units_Z 2
_cell_length_a 6.0481(3)
_cell_length_b 23.7053(12)
_cell_length_c 12.2981(6)
_cell_measurement_reflns_used 9966
_cell_measurement_temperature 100(2)
_cell_measurement_theta_max 29.95
_cell_measurement_theta_min 2.41
_cell_volume 1730.98(15)
_computing_cell_refinement 'Bruker SAINT'
_computing_data_collection 'Bruker APEX2'
_computing_data_reduction 'Bruker SAINT'
_computing_molecular_graphics 'Bruker SHELXTL, Mercury 2020.2.0'
_computing_publication_material 'Bruker SHELXTL, PLATON for Windows Taskbar v1.19'
_computing_structure_refinement 'SHELXL-2018/3 (Sheldrick, 2018)'
_computing_structure_solution 'SHELXT 2014/5 (Sheldrick, 2014)'
_diffrn_ambient_temperature 100(2)
_diffrn_measured_fraction_theta_full 0.998
_diffrn_measured_fraction_theta_max 0.995
_diffrn_measurement_device_type 'Bruker APEX-II CCD'
_diffrn_measurement_method '\f and \w scans'
_diffrn_radiation_type MoK\a
_diffrn_radiation_wavelength 0.71073
_diffrn_reflns_av_R_equivalents 0.0725
_diffrn_reflns_av_unetI/netI 0.0791
_diffrn_reflns_Laue_measured_fraction_full 0.998
_diffrn_reflns_Laue_measured_fraction_max 0.995
_diffrn_reflns_limit_h_max 7
_diffrn_reflns_limit_h_min -8
_diffrn_reflns_limit_k_max 33
_diffrn_reflns_limit_k_min -33
_diffrn_reflns_limit_l_max 17
_diffrn_reflns_limit_l_min -17
_diffrn_reflns_number 39938
_diffrn_reflns_point_group_measured_fraction_full 0.998
_diffrn_reflns_point_group_measured_fraction_max 0.992
_diffrn_reflns_theta_full 25.242
_diffrn_reflns_theta_max 30.668
_diffrn_reflns_theta_min 2.408
_diffrn_source microfocus
_exptl_absorpt_coefficient_mu 1.872
_exptl_absorpt_correction_T_max 0.7461
_exptl_absorpt_correction_T_min 0.6334
_exptl_absorpt_correction_type none
_exptl_absorpt_process_details sadabs
_exptl_crystal_colour colourless
_exptl_crystal_density_diffrn 1.588
_exptl_crystal_description needle
_exptl_crystal_F_000 836
_exptl_crystal_size_max 0.120
_exptl_crystal_size_mid 0.040
_exptl_crystal_size_min 0.040
_refine_diff_density_max 2.743
_refine_diff_density_min -2.251
_refine_diff_density_rms 0.198
_refine_ls_abs_structure_details
;
 Flack x determined using 3708 quotients [(I+)-(I-)]/[(I+)+(I-)]
 (Parsons, Flack and Wagner, Acta Cryst. B69 (2013) 249-259).
;
_refine_ls_abs_structure_Flack -0.002(7)
_refine_ls_extinction_method none
_refine_ls_goodness_of_fit_ref 1.090
_refine_ls_hydrogen_treatment constr
_refine_ls_matrix_type full
_refine_ls_number_parameters 463
_refine_ls_number_reflns 10639
_refine_ls_number_restraints 1
_refine_ls_restrained_S_all 1.090
_refine_ls_R_factor_all 0.0666
_refine_ls_R_factor_gt 0.0394
_refine_ls_shift/su_max 0.001
_refine_ls_shift/su_mean 0.000
_refine_ls_structure_factor_coef Fsqd
_refine_ls_weighting_details 'w=1/[\s^2^(Fo^2^)+2.8411P] where P=(Fo^2^+2Fc^2^)/3'
_refine_ls_weighting_scheme calc
_refine_ls_wR_factor_gt 0.0660
_refine_ls_wR_factor_ref 0.0817
_reflns_Friedel_coverage 0.951
_reflns_Friedel_fraction_full 0.998
_reflns_Friedel_fraction_max 0.988
_reflns_number_gt 8750
_reflns_number_total 10639
_reflns_threshold_expression 'I > 2\s(I)'
_cod_data_source_file d2dt03356a2.cif
_cod_data_source_block I95ZB120_0m_c
_cod_depositor_comments 'Adding full bibliography for 7712004--7712009.cif.'
_cod_original_sg_symbol_H-M 'P 21'
_cod_database_code 7712005
_shelx_shelxl_version_number 2018/3
_shelx_space_group_comment
;
The symmetry employed for this shelxl refinement is uniquely defined
by the following loop, which should always be used as a source of
symmetry information in preference to the above space-group names.
They are only intended as comments.
;

loop_
_space_group_symop_operation_xyz
'x, y, z'
'-x, y+1/2, -z'

loop_
_atom_site_label
_atom_site_type_symbol
_atom_site_fract_x
_atom_site_fract_y
_atom_site_fract_z
_atom_site_U_iso_or_equiv
_atom_site_adp_type
_atom_site_occupancy
_atom_site_site_symmetry_order
_atom_site_calc_flag
_atom_site_refinement_flags_posn
_atom_site_refinement_flags_adp
_atom_site_refinement_flags_occupancy
_atom_site_disorder_assembly
_atom_site_disorder_group
Eu1 Eu 0.63508(4) 0.51061(2) 0.72923(2) 0.01367(7) Uani 1 1 d . . . . .
O1 O 0.8573(8) 0.56372(19) 0.8891(4) 0.0210(11) Uani 1 1 d . . . . .
O2 O 0.5258(8) 0.59943(19) 0.8132(4) 0.0191(10) Uani 1 1 d . . . . .
O3 O 0.6110(9) 0.6887(2) 0.9687(5) 0.0261(12) Uani 1 1 d . . . . .
O4 O 0.6439(9) 0.4492(2) 0.5699(5) 0.0206(11) Uani 1 1 d . . . . .
O5 O 0.4059(8) 0.42473(19) 0.6778(4) 0.0187(10) Uani 1 1 d . . . . .
O6 O 0.1647(9) 0.3694(2) 0.4850(5) 0.0249(12) Uani 1 1 d . . . . .
O7 O 0.2920(7) 0.54222(19) 0.6146(4) 0.0168(10) Uani 1 1 d . . . . .
O8 O 0.0139(7) 0.5144(4) 0.6998(3) 0.0195(10) Uani 1 1 d . . . . .
O9 O -0.2649(8) 0.5890(2) 0.6064(4) 0.0165(10) Uani 1 1 d . . . . .
N1 N 0.8343(9) 0.4244(2) 0.8302(5) 0.0161(11) Uani 1 1 d . . . . .
N2 N 0.4876(9) 0.4777(2) 0.9003(5) 0.0153(11) Uani 1 1 d . . . . .
C1 C 0.7188(13) 0.6033(3) 0.8764(7) 0.0175(15) Uani 1 1 d . . . . .
C2 C 0.7874(14) 0.6595(4) 0.9324(7) 0.0219(19) Uani 1 1 d . . . . .
H2 H 0.912472 0.653086 0.997138 0.026 Uiso 1 1 calc R U . . .
C3 C 0.8735(11) 0.6965(3) 0.8479(6) 0.0183(14) Uani 1 1 d . . . . .
C4 C 1.0728(17) 0.6820(4) 0.8137(9) 0.025(2) Uani 1 1 d . . . . .
H4 H 1.159491 0.650707 0.845919 0.030 Uiso 1 1 calc R U . . .
C5 C 1.1438(14) 0.7143(3) 0.7309(7) 0.0260(16) Uani 1 1 d . . . . .
H5 H 1.278501 0.704345 0.706443 0.031 Uiso 1 1 calc R U . . .
C6 C 1.0197(14) 0.7605(3) 0.6844(7) 0.0287(17) Uani 1 1 d . . . . .
H6 H 1.068286 0.781999 0.628102 0.034 Uiso 1 1 calc R U . . .
C7 C 0.8238(14) 0.7749(3) 0.7211(7) 0.0268(17) Uani 1 1 d . . . . .
H7 H 0.739883 0.806971 0.690683 0.032 Uiso 1 1 calc R U . . .
C8 C 0.7492(12) 0.7430(3) 0.8017(6) 0.0232(15) Uani 1 1 d . . . . .
H8 H 0.613621 0.752911 0.825313 0.028 Uiso 1 1 calc R U . . .
C9 C 0.5262(17) 0.6584(4) 1.0526(8) 0.035(2) Uani 1 1 d . . . . .
H9A H 0.467920 0.621787 1.023260 0.053 Uiso 1 1 calc R U . . .
H9B H 0.404684 0.680128 1.075265 0.053 Uiso 1 1 calc R U . . .
H9C H 0.647762 0.652614 1.116665 0.053 Uiso 1 1 calc R U . . .
C10 C 0.4902(11) 0.4181(3) 0.5923(6) 0.0168(13) Uani 1 1 d . . . . .
C11 C 0.4038(12) 0.3696(3) 0.5122(6) 0.0212(15) Uani 1 1 d . . . . .
H11 H 0.466878 0.373576 0.443097 0.025 Uiso 1 1 calc R U . . .
C12 C 0.4788(12) 0.3142(3) 0.5678(6) 0.0232(15) Uani 1 1 d . . . . .
C13 C 0.6928(14) 0.2933(3) 0.5680(8) 0.035(2) Uani 1 1 d . . . . .
H13 H 0.792132 0.313431 0.530900 0.041 Uiso 1 1 calc R U . . .
C14 C 0.7632(15) 0.2434(4) 0.6214(9) 0.041(2) Uani 1 1 d . . . . .
H14 H 0.908823 0.229179 0.618672 0.049 Uiso 1 1 calc R U . . .
C15 C 0.6251(15) 0.2138(3) 0.6791(7) 0.0319(19) Uani 1 1 d . . . . .
H15 H 0.676567 0.180218 0.717840 0.038 Uiso 1 1 calc R U . . .
C16 C 0.4103(16) 0.2342(4) 0.6790(8) 0.036(2) Uani 1 1 d . . . . .
H16 H 0.311605 0.214197 0.716733 0.043 Uiso 1 1 calc R U . . .
C17 C 0.3391(15) 0.2845(3) 0.6233(7) 0.0334(19) Uani 1 1 d . . . . .
H17 H 0.191759 0.298271 0.623733 0.040 Uiso 1 1 calc R U . . .
C18 C 0.0778(14) 0.4196(3) 0.4285(8) 0.0324(19) Uani 1 1 d . . . . .
H18A H 0.130303 0.422251 0.358023 0.049 Uiso 1 1 calc R U . . .
H18B H 0.130529 0.452470 0.474408 0.049 Uiso 1 1 calc R U . . .
H18C H -0.087203 0.418474 0.414170 0.049 Uiso 1 1 calc R U . . .
C19 C 0.0942(11) 0.5435(3) 0.6310(5) 0.0146(13) Uani 1 1 d . . . . .
C20 C -0.0639(10) 0.5864(3) 0.5602(5) 0.0129(12) Uani 1 1 d . . . . .
H20 H 0.010032 0.624310 0.567937 0.016 Uiso 1 1 calc R U . . .
C21 C -0.1139(11) 0.5705(3) 0.4388(6) 0.0169(13) Uani 1 1 d . . . . .
C22 C 0.0450(13) 0.5819(3) 0.3727(7) 0.0248(16) Uani 1 1 d . . . . .
H22 H 0.181156 0.600653 0.403815 0.030 Uiso 1 1 calc R U . . .
C23 C 0.0059(13) 0.5661(3) 0.2624(7) 0.0296(17) Uani 1 1 d . . . . .
H23 H 0.115115 0.574132 0.218371 0.036 Uiso 1 1 calc R U . . .
C24 C -0.1931(14) 0.5386(3) 0.2157(7) 0.0332(19) Uani 1 1 d . . . . .
H24 H -0.220022 0.527421 0.140127 0.040 Uiso 1 1 calc R U . . .
C25 C -0.3502(13) 0.5279(3) 0.2808(6) 0.0294(19) Uani 1 1 d . . . . .
H25 H -0.487429 0.509757 0.249137 0.035 Uiso 1 1 calc R U . . .
C26 C -0.3123(12) 0.5430(3) 0.3911(6) 0.0210(15) Uani 1 1 d . . . . .
H26 H -0.421954 0.534621 0.434686 0.025 Uiso 1 1 calc R U . . .
C27 C -0.3916(11) 0.6399(3) 0.5736(6) 0.0191(14) Uani 1 1 d . . . . .
H27A H -0.430977 0.641676 0.492610 0.029 Uiso 1 1 calc R U . . .
H27B H -0.300244 0.672827 0.601511 0.029 Uiso 1 1 calc R U . . .
H27C H -0.529596 0.639699 0.604425 0.029 Uiso 1 1 calc R U . . .
C28 C 1.0009(11) 0.3978(3) 0.7954(6) 0.0175(14) Uani 1 1 d . . . . .
H28 H 1.058345 0.413997 0.735794 0.021 Uiso 1 1 calc R U . . .
C29 C 1.0973(18) 0.3474(4) 0.8410(9) 0.025(2) Uani 1 1 d . . . . .
H29 H 1.216024 0.329775 0.812961 0.030 Uiso 1 1 calc R U . . .
C30 C 1.0140(13) 0.3238(3) 0.9284(7) 0.0249(16) Uani 1 1 d . . . . .
H30 H 1.076392 0.289799 0.961800 0.030 Uiso 1 1 calc R U . . .
C31 C 0.8377(14) 0.3506(3) 0.9671(7) 0.0199(17) Uani 1 1 d . . . . .
C32 C 0.7519(12) 0.4005(3) 0.9159(6) 0.0146(14) Uani 1 1 d . . . . .
C33 C 0.7492(13) 0.3293(3) 1.0598(7) 0.0250(16) Uani 1 1 d . . . . .
H33 H 0.807084 0.295096 1.094201 0.030 Uiso 1 1 calc R U . . .
C34 C 0.5861(15) 0.3570(4) 1.0988(8) 0.028(2) Uani 1 1 d . . . . .
H34 H 0.533144 0.342719 1.161367 0.034 Uiso 1 1 calc R U . . .
C35 C 0.4914(12) 0.4082(3) 1.0460(6) 0.0175(14) Uani 1 1 d . . . . .
C36 C 0.5734(11) 0.4299(3) 0.9556(6) 0.0157(13) Uani 1 1 d . . . . .
C37 C 0.3108(12) 0.4367(3) 1.0791(6) 0.0204(15) Uani 1 1 d . . . . .
H37 H 0.249794 0.422828 1.139668 0.024 Uiso 1 1 calc R U . . .
C38 C 0.2235(11) 0.4840(3) 1.0245(6) 0.0188(14) Uani 1 1 d . . . . .
H38 H 0.100969 0.503235 1.046098 0.023 Uiso 1 1 calc R U . . .
C39 C 0.3177(10) 0.5042(5) 0.9350(5) 0.0195(17) Uani 1 1 d . . . . .
H39 H 0.258473 0.537656 0.898106 0.023 Uiso 1 1 calc R U . . .

loop_
_atom_site_aniso_label
_atom_site_aniso_U_11
_atom_site_aniso_U_22
_atom_site_aniso_U_33
_atom_site_aniso_U_23
_atom_site_aniso_U_13
_atom_site_aniso_U_12
Eu1 0.01212(11) 0.01399(11) 0.01520(13) 0.0006(2) 0.00338(9) 0.0005(2)
O1 0.019(2) 0.017(2) 0.027(3) 0.003(2) 0.002(2) 0.0049(18)
O2 0.015(2) 0.022(2) 0.020(3) -0.003(2) 0.001(2) 0.0002(18)
O3 0.029(3) 0.027(3) 0.024(3) -0.005(2) 0.010(2) 0.004(2)
O4 0.017(3) 0.023(3) 0.025(3) -0.004(2) 0.011(2) -0.005(2)
O5 0.018(2) 0.022(2) 0.017(3) -0.002(2) 0.006(2) -0.0007(19)
O6 0.021(3) 0.019(2) 0.033(3) -0.001(2) 0.000(2) -0.002(2)
O7 0.010(2) 0.022(2) 0.019(3) 0.002(2) 0.0025(19) 0.0005(17)
O8 0.0178(18) 0.022(3) 0.020(2) 0.008(3) 0.0066(15) 0.000(3)
O9 0.010(2) 0.019(2) 0.021(3) 0.003(2) 0.003(2) 0.0041(18)
N1 0.012(3) 0.015(3) 0.022(3) 0.002(2) 0.005(2) 0.000(2)
N2 0.015(3) 0.014(3) 0.018(3) -0.001(2) 0.005(2) -0.004(2)
C1 0.024(4) 0.009(3) 0.019(4) 0.000(3) 0.003(3) 0.004(3)
C2 0.016(4) 0.022(5) 0.026(5) -0.002(3) 0.002(3) 0.001(3)
C3 0.020(3) 0.011(3) 0.021(4) -0.003(3) -0.003(3) 0.000(2)
C4 0.018(4) 0.019(4) 0.037(6) -0.010(4) 0.003(4) 0.000(3)
C5 0.024(4) 0.026(4) 0.028(4) -0.008(3) 0.007(3) -0.007(3)
C6 0.037(5) 0.025(4) 0.026(4) -0.005(3) 0.012(4) -0.010(3)
C7 0.034(4) 0.017(3) 0.028(4) 0.001(3) 0.001(3) -0.001(3)
C8 0.019(3) 0.019(3) 0.030(4) 0.000(3) 0.002(3) 0.002(3)
C9 0.040(6) 0.040(5) 0.030(6) -0.006(4) 0.020(5) 0.001(4)
C10 0.017(3) 0.019(3) 0.015(3) 0.001(3) 0.004(3) 0.001(2)
C11 0.019(3) 0.024(4) 0.021(4) -0.005(3) 0.004(3) -0.002(3)
C12 0.023(4) 0.024(4) 0.023(4) -0.010(3) 0.003(3) -0.002(3)
C13 0.028(4) 0.026(4) 0.053(6) -0.001(4) 0.015(4) -0.001(3)
C14 0.028(4) 0.033(5) 0.062(7) -0.003(4) 0.009(4) 0.010(4)
C15 0.039(5) 0.021(4) 0.034(5) -0.004(3) 0.001(4) 0.005(3)
C16 0.040(5) 0.035(4) 0.035(5) 0.011(4) 0.011(4) 0.007(4)
C17 0.032(4) 0.035(4) 0.036(5) 0.005(4) 0.014(4) 0.008(3)
C18 0.030(4) 0.025(4) 0.038(5) 0.000(4) -0.004(4) 0.001(3)
C19 0.012(3) 0.018(3) 0.013(3) -0.004(3) 0.003(2) -0.005(2)
C20 0.009(3) 0.016(3) 0.015(3) -0.001(2) 0.005(2) 0.000(2)
C21 0.015(3) 0.018(3) 0.016(3) 0.003(3) -0.001(3) 0.002(2)
C22 0.017(3) 0.035(4) 0.023(4) 0.003(3) 0.005(3) -0.003(3)
C23 0.021(4) 0.047(5) 0.023(4) 0.000(4) 0.008(3) 0.002(3)
C24 0.034(5) 0.042(5) 0.023(4) -0.005(4) 0.004(4) 0.004(4)
C25 0.023(4) 0.038(5) 0.025(4) -0.007(3) -0.002(3) -0.002(3)
C26 0.019(3) 0.025(4) 0.020(4) -0.001(3) 0.004(3) -0.004(3)
C27 0.016(3) 0.014(3) 0.026(4) 0.006(3) 0.003(3) 0.005(2)
C28 0.014(3) 0.017(3) 0.021(4) -0.001(3) 0.003(3) 0.003(2)
C29 0.021(4) 0.022(4) 0.033(5) 0.003(4) 0.005(4) 0.005(3)
C30 0.026(4) 0.019(3) 0.029(4) 0.008(3) 0.001(3) 0.005(3)
C31 0.021(4) 0.015(4) 0.023(5) 0.001(3) 0.003(3) 0.002(3)
C32 0.018(3) 0.010(3) 0.017(4) 0.005(3) 0.006(3) -0.001(3)
C33 0.028(4) 0.020(3) 0.028(4) 0.006(3) 0.009(3) 0.002(3)
C34 0.030(5) 0.030(4) 0.026(5) 0.005(4) 0.008(4) -0.001(3)
C35 0.019(3) 0.019(3) 0.016(3) 0.004(3) 0.004(3) -0.001(3)
C36 0.017(3) 0.013(3) 0.017(3) -0.001(2) 0.002(3) -0.003(2)
C37 0.018(3) 0.026(4) 0.017(4) 0.002(3) 0.005(3) -0.006(3)
C38 0.014(3) 0.027(3) 0.017(3) -0.006(3) 0.006(3) -0.003(3)
C39 0.015(2) 0.029(5) 0.014(3) 0.003(4) 0.002(2) 0.000(3)

loop_
_atom_type_symbol
_atom_type_description
_atom_type_scat_dispersion_real
_atom_type_scat_dispersion_imag
_atom_type_scat_source
C C 0.0033 0.0016 'International Tables Vol C Tables 4.2.6.8 and 6.1.1.4'
H H 0.0000 0.0000 'International Tables Vol C Tables 4.2.6.8 and 6.1.1.4'
Eu Eu -0.1578 3.6682 'International Tables Vol C Tables 4.2.6.8 and 6.1.1.4'
N N 0.0061 0.0033 'International Tables Vol C Tables 4.2.6.8 and 6.1.1.4'
O O 0.0106 0.0060 'International Tables Vol C Tables 4.2.6.8 and 6.1.1.4'

loop_
_geom_angle_atom_site_label_1
_geom_angle_atom_site_label_2
_geom_angle_atom_site_label_3
_geom_angle
_geom_angle_site_symmetry_1
_geom_angle_site_symmetry_3
_geom_angle_publ_flag
O8 Eu1 O7 130.35(17) 1_655 . ?
O8 Eu1 O4 74.53(19) 1_655 . ?
O7 Eu1 O4 82.16(17) . . ?
O8 Eu1 O5 119.9(2) 1_655 . ?
O7 Eu1 O5 74.15(16) . . ?
O4 Eu1 O5 53.39(16) . . ?
O8 Eu1 O2 111.7(2) 1_655 . ?
O7 Eu1 O2 73.20(15) . . ?
O4 Eu1 O2 151.94(17) . . ?
O5 Eu1 O2 128.42(15) . . ?
O8 Eu1 O1 73.31(18) 1_655 . ?
O7 Eu1 O1 125.51(15) . . ?
O4 Eu1 O1 146.92(17) . . ?
O5 Eu1 O1 143.69(16) . . ?
O2 Eu1 O1 52.65(15) . . ?
O8 Eu1 O9 62.5(2) 1_655 1_655 ?
O7 Eu1 O9 72.47(15) . 1_655 ?
O4 Eu1 O9 85.15(17) . 1_655 ?
O5 Eu1 O9 129.42(16) . 1_655 ?
O2 Eu1 O9 74.91(16) . 1_655 ?
O1 Eu1 O9 86.89(16) . 1_655 ?
O8 Eu1 N2 129.10(17) 1_655 . ?
O7 Eu1 N2 100.42(17) . . ?
O4 Eu1 N2 122.73(17) . . ?
O5 Eu1 N2 72.15(16) . . ?
O2 Eu1 N2 75.82(17) . . ?
O1 Eu1 N2 74.11(17) . . ?
O9 Eu1 N2 150.68(16) 1_655 . ?
O8 Eu1 N1 74.2(2) 1_655 . ?
O7 Eu1 N1 143.81(16) . . ?
O4 Eu1 N1 80.45(19) . . ?
O5 Eu1 N1 69.98(17) . . ?
O2 Eu1 N1 127.55(18) . . ?
O1 Eu1 N1 83.58(18) . . ?
O9 Eu1 N1 136.62(17) 1_655 . ?
N2 Eu1 N1 64.21(18) . . ?
O8 Eu1 C10 97.9(2) 1_655 . ?
O7 Eu1 C10 75.79(18) . . ?
O4 Eu1 C10 26.65(18) . . ?
O5 Eu1 C10 26.77(17) . . ?
O2 Eu1 C10 146.51(18) . . ?
O1 Eu1 C10 157.89(17) . . ?
O9 Eu1 C10 107.36(18) 1_655 . ?
N2 Eu1 C10 97.89(19) . . ?
N1 Eu1 C10 74.45(19) . . ?
O8 Eu1 C1 90.5(2) 1_655 . ?
O7 Eu1 C1 99.39(19) . . ?
O4 Eu1 C1 160.8(2) . . ?
O5 Eu1 C1 145.6(2) . . ?
O2 Eu1 C1 26.81(18) . . ?
O1 Eu1 C1 26.12(18) . . ?
O9 Eu1 C1 77.2(2) 1_655 . ?
N2 Eu1 C1 76.0(2) . . ?
N1 Eu1 C1 107.3(2) . . ?
C10 Eu1 C1 171.6(2) . . ?
C1 O1 Eu1 91.9(5) . . ?
C1 O2 Eu1 91.6(4) . . ?
C2 O3 C9 112.2(6) . . ?
C10 O4 Eu1 92.5(4) . . ?
C10 O5 Eu1 91.2(4) . . ?
C11 O6 C18 112.0(6) . . ?
C19 O7 Eu1 131.3(4) . . ?
C19 O8 Eu1 128.8(5) . 1_455 ?
C20 O9 C27 111.6(5) . . ?
C20 O9 Eu1 121.2(4) . 1_455 ?
C27 O9 Eu1 127.1(4) . 1_455 ?
C28 N1 C32 117.4(6) . . ?
C28 N1 Eu1 122.5(5) . . ?
C32 N1 Eu1 119.6(4) . . ?
C39 N2 C36 118.0(6) . . ?
C39 N2 Eu1 121.8(5) . . ?
C36 N2 Eu1 120.1(4) . . ?
O1 C1 O2 122.5(7) . . ?
O1 C1 C2 118.9(7) . . ?
O2 C1 C2 118.4(6) . . ?
O1 C1 Eu1 62.0(4) . . ?
O2 C1 Eu1 61.6(4) . . ?
C2 C1 Eu1 165.9(6) . . ?
O3 C2 C1 114.5(7) . . ?
O3 C2 C3 108.1(6) . . ?
C1 C2 C3 107.1(7) . . ?
O3 C2 H2 109.0 . . ?
C1 C2 H2 109.0 . . ?
C3 C2 H2 109.0 . . ?
C4 C3 C8 120.1(8) . . ?
C4 C3 C2 119.5(7) . . ?
C8 C3 C2 120.3(7) . . ?
C3 C4 C5 119.1(8) . . ?
C3 C4 H4 120.4 . . ?
C5 C4 H4 120.4 . . ?
C6 C5 C4 120.8(8) . . ?
C6 C5 H5 119.6 . . ?
C4 C5 H5 119.6 . . ?
C7 C6 C5 119.2(8) . . ?
C7 C6 H6 120.4 . . ?
C5 C6 H6 120.4 . . ?
C6 C7 C8 120.7(7) . . ?
C6 C7 H7 119.6 . . ?
C8 C7 H7 119.6 . . ?
C7 C8 C3 119.9(7) . . ?
C7 C8 H8 120.0 . . ?
C3 C8 H8 120.0 . . ?
O3 C9 H9A 109.5 . . ?
O3 C9 H9B 109.5 . . ?
H9A C9 H9B 109.5 . . ?
O3 C9 H9C 109.5 . . ?
H9A C9 H9C 109.5 . . ?
H9B C9 H9C 109.5 . . ?
O4 C10 O5 122.8(6) . . ?
O4 C10 C11 118.2(6) . . ?
O5 C10 C11 119.0(6) . . ?
O4 C10 Eu1 60.9(4) . . ?
O5 C10 Eu1 62.1(4) . . ?
C11 C10 Eu1 176.7(5) . . ?
O6 C11 C12 107.9(6) . . ?
O6 C11 C10 111.1(6) . . ?
C12 C11 C10 108.8(6) . . ?
O6 C11 H11 109.7 . . ?
C12 C11 H11 109.7 . . ?
C10 C11 H11 109.7 . . ?
C17 C12 C13 118.4(7) . . ?
C17 C12 C11 120.7(7) . . ?
C13 C12 C11 120.9(7) . . ?
C14 C13 C12 120.8(8) . . ?
C14 C13 H13 119.6 . . ?
C12 C13 H13 119.6 . . ?
C13 C14 C15 121.1(8) . . ?
C13 C14 H14 119.5 . . ?
C15 C14 H14 119.5 . . ?
C14 C15 C16 118.6(8) . . ?
C14 C15 H15 120.7 . . ?
C16 C15 H15 120.7 . . ?
C15 C16 C17 119.9(8) . . ?
C15 C16 H16 120.1 . . ?
C17 C16 H16 120.1 . . ?
C12 C17 C16 121.2(8) . . ?
C12 C17 H17 119.4 . . ?
C16 C17 H17 119.4 . . ?
O6 C18 H18A 109.5 . . ?
O6 C18 H18B 109.5 . . ?
H18A C18 H18B 109.5 . . ?
O6 C18 H18C 109.5 . . ?
H18A C18 H18C 109.5 . . ?
H18B C18 H18C 109.5 . . ?
O7 C19 O8 126.8(6) . . ?
O7 C19 C20 115.6(6) . . ?
O8 C19 C20 117.6(6) . . ?
O9 C20 C21 112.1(5) . . ?
O9 C20 C19 106.5(5) . . ?
C21 C20 C19 112.2(5) . . ?
O9 C20 H20 108.7 . . ?
C21 C20 H20 108.7 . . ?
C19 C20 H20 108.7 . . ?
C26 C21 C22 118.5(7) . . ?
C26 C21 C20 121.8(6) . . ?
C22 C21 C20 119.7(6) . . ?
C23 C22 C21 120.6(7) . . ?
C23 C22 H22 119.7 . . ?
C21 C22 H22 119.7 . . ?
C22 C23 C24 120.3(7) . . ?
C22 C23 H23 119.9 . . ?
C24 C23 H23 119.9 . . ?
C25 C24 C23 118.9(7) . . ?
C25 C24 H24 120.6 . . ?
C23 C24 H24 120.6 . . ?
C24 C25 C26 121.3(7) . . ?
C24 C25 H25 119.3 . . ?
C26 C25 H25 119.3 . . ?
C25 C26 C21 120.3(7) . . ?
C25 C26 H26 119.8 . . ?
C21 C26 H26 119.8 . . ?
O9 C27 H27A 109.5 . . ?
O9 C27 H27B 109.5 . . ?
H27A C27 H27B 109.5 . . ?
O9 C27 H27C 109.5 . . ?
H27A C27 H27C 109.5 . . ?
H27B C27 H27C 109.5 . . ?
N1 C28 C29 124.1(8) . . ?
N1 C28 H28 117.9 . . ?
C29 C28 H28 117.9 . . ?
C30 C29 C28 117.9(9) . . ?
C30 C29 H29 121.0 . . ?
C28 C29 H29 121.0 . . ?
C29 C30 C31 119.6(7) . . ?
C29 C30 H30 120.2 . . ?
C31 C30 H30 120.2 . . ?
C32 C31 C30 118.3(8) . . ?
C32 C31 C33 119.5(7) . . ?
C30 C31 C33 122.2(7) . . ?
N1 C32 C31 122.6(7) . . ?
N1 C32 C36 117.7(6) . . ?
C31 C32 C36 119.7(7) . . ?
C34 C33 C31 121.3(7) . . ?
C34 C33 H33 119.4 . . ?
C31 C33 H33 119.4 . . ?
C33 C34 C35 120.3(8) . . ?
C33 C34 H34 119.8 . . ?
C35 C34 H34 119.8 . . ?
C36 C35 C37 117.7(6) . . ?
C36 C35 C34 119.8(7) . . ?
C37 C35 C34 122.5(7) . . ?
N2 C36 C35 122.7(6) . . ?
N2 C36 C32 117.9(6) . . ?
C35 C36 C32 119.4(6) . . ?
C38 C37 C35 120.1(7) . . ?
C38 C37 H37 120.0 . . ?
C35 C37 H37 120.0 . . ?
C37 C38 C39 119.1(7) . . ?
C37 C38 H38 120.5 . . ?
C39 C38 H38 120.5 . . ?
N2 C39 C38 122.4(9) . . ?
N2 C39 H39 118.8 . . ?
C38 C39 H39 118.8 . . ?

loop_
_geom_bond_atom_site_label_1
_geom_bond_atom_site_label_2
_geom_bond_distance
_geom_bond_site_symmetry_2
_geom_bond_publ_flag
Eu1 O8 2.389(4) 1_655 ?
Eu1 O7 2.396(4) . ?
Eu1 O4 2.450(5) . ?
Eu1 O5 2.476(5) . ?
Eu1 O2 2.489(5) . ?
Eu1 O1 2.500(5) . ?
Eu1 O9 2.540(5) 1_655 ?
Eu1 N2 2.559(6) . ?
Eu1 N1 2.569(5) . ?
Eu1 C10 2.802(7) . ?
Eu1 C1 2.830(8) . ?
O1 C1 1.247(8) . ?
O2 C1 1.277(9) . ?
O3 C2 1.413(10) . ?
O3 C9 1.430(11) . ?
O4 C10 1.258(8) . ?
O5 C10 1.263(8) . ?
O6 C11 1.421(8) . ?
O6 C18 1.427(9) . ?
O7 C19 1.251(7) . ?
O8 C19 1.258(8) . ?
O9 C20 1.438(8) . ?
O9 C27 1.444(8) . ?
N1 C28 1.327(8) . ?
N1 C32 1.372(9) . ?
N2 C39 1.340(9) . ?
N2 C36 1.371(8) . ?
C1 C2 1.522(11) . ?
C2 C3 1.524(11) . ?
C2 H2 1.0000 . ?
C3 C4 1.393(13) . ?
C3 C8 1.394(9) . ?
C4 C5 1.405(13) . ?
C4 H4 0.9500 . ?
C5 C6 1.389(11) . ?
C5 H5 0.9500 . ?
C6 C7 1.388(11) . ?
C6 H6 0.9500 . ?
C7 C8 1.389(11) . ?
C7 H7 0.9500 . ?
C8 H8 0.9500 . ?
C9 H9A 0.9800 . ?
C9 H9B 0.9800 . ?
C9 H9C 0.9800 . ?
C10 C11 1.539(10) . ?
C11 C12 1.509(10) . ?
C11 H11 1.0000 . ?
C12 C17 1.377(11) . ?
C12 C13 1.386(11) . ?
C13 C14 1.379(12) . ?
C13 H13 0.9500 . ?
C14 C15 1.384(13) . ?
C14 H14 0.9500 . ?
C15 C16 1.387(12) . ?
C15 H15 0.9500 . ?
C16 C17 1.400(11) . ?
C16 H16 0.9500 . ?
C17 H17 0.9500 . ?
C18 H18A 0.9800 . ?
C18 H18B 0.9800 . ?
C18 H18C 0.9800 . ?
C19 C20 1.547(9) . ?
C20 C21 1.513(9) . ?
C20 H20 1.0000 . ?
C21 C26 1.393(9) . ?
C21 C22 1.398(10) . ?
C22 C23 1.383(11) . ?
C22 H22 0.9500 . ?
C23 C24 1.393(11) . ?
C23 H23 0.9500 . ?
C24 C25 1.378(11) . ?
C24 H24 0.9500 . ?
C25 C26 1.378(10) . ?
C25 H25 0.9500 . ?
C26 H26 0.9500 . ?
C27 H27A 0.9800 . ?
C27 H27B 0.9800 . ?
C27 H27C 0.9800 . ?
C28 C29 1.400(12) . ?
C28 H28 0.9500 . ?
C29 C30 1.388(14) . ?
C29 H29 0.9500 . ?
C30 C31 1.399(11) . ?
C30 H30 0.9500 . ?
C31 C32 1.394(10) . ?
C31 C33 1.440(11) . ?
C32 C36 1.445(10) . ?
C33 C34 1.347(12) . ?
C33 H33 0.9500 . ?
C34 C35 1.443(11) . ?
C34 H34 0.9500 . ?
C35 C36 1.400(9) . ?
C35 C37 1.408(10) . ?
C37 C38 1.362(9) . ?
C37 H37 0.9500 . ?
C38 C39 1.415(10) . ?
C38 H38 0.9500 . ?
C39 H39 0.9500 . ?
